data_4312686
loop_
_publ_author_name
'William J. Evans'
'Dimitrios G. Giarikos'
'Daniel Josell'
'Joseph W. Ziller'

_publ_section_title
;
 Synthesis and Structure of Polymeric Networks of Silver
 Hexafluoroacetylacetonate Complexes of THF, Toluene, and
 Vinyltrimethylsilane
;
_journal_name_full 'Inorganic Chemistry'
_journal_page_first 8255
_journal_page_last 8261
_journal_paper_doi 10.1021/ic034649r
_journal_volume 42
_journal_year 2003
_chemical_formula_sum 'C34 H20 Ag4 F24 O8'
_chemical_formula_weight 1443.98
_chemical_name_systematic
; 
 ? 
;
_space_group_IT_number 15
_symmetry_cell_setting monoclinic
_symmetry_space_group_name_Hall '-C 2yc'
_symmetry_space_group_name_H-M 'C 1 2/c 1'
_atom_sites_solution_hydrogens geom
_atom_sites_solution_primary direct
_atom_sites_solution_secondary difmap
_audit_creation_method SHELXTL
_cell_angle_alpha 90.00
_cell_angle_beta 91.7670(10)
_cell_angle_gamma 90.00
_cell_formula_units_Z 8
_cell_length_a 41.271(3)
_cell_length_b 12.5725(10)
_cell_length_c 16.4444(13)
_cell_measurement_temperature 186(2)
_cell_volume 8528.6(11)
_computing_cell_refinement 'Bruker SMART/SAINT'
_computing_data_collection 'Bruker SMART'
_computing_data_reduction 'Bruker SHELXTL'
_computing_molecular_graphics 'Bruker SHELXTL'
_computing_publication_material 'Bruker SHELXTL'
_computing_structure_refinement 'Bruker SHELXTL'
_computing_structure_solution 'Bruker SHELXTL'
_diffrn_ambient_temperature 186(2)
_diffrn_measured_fraction_theta_full 0.976
_diffrn_measured_fraction_theta_max 0.976
_diffrn_measurement_device_type 'CCD area detector'
_diffrn_measurement_method 'omega scans'
_diffrn_radiation_monochromator graphite
_diffrn_radiation_source 'sealed tube'
_diffrn_radiation_type MoK\a
_diffrn_radiation_wavelength 0.71073
_diffrn_reflns_av_R_equivalents 0.0335
_diffrn_reflns_av_sigmaI/netI 0.0274
_diffrn_reflns_limit_h_max 54
_diffrn_reflns_limit_h_min -53
_diffrn_reflns_limit_k_max 16
_diffrn_reflns_limit_k_min -16
_diffrn_reflns_limit_l_max 21
_diffrn_reflns_limit_l_min -21
_diffrn_reflns_number 43984
_diffrn_reflns_theta_full 28.28
_diffrn_reflns_theta_max 28.28
_diffrn_reflns_theta_min 0.99
_diffrn_standards_decay_% '< 1.0'
_diffrn_standards_interval_count 'initial 50 frames recollected'
_diffrn_standards_number '50 frames'
_exptl_absorpt_coefficient_mu 1.964
_exptl_absorpt_correction_T_max 0.7984
_exptl_absorpt_correction_T_min 0.5997
_exptl_absorpt_correction_type multi-scan
_exptl_absorpt_process_details 'Bruker SADABS'
_exptl_crystal_colour colorless
_exptl_crystal_density_diffrn 2.249
_exptl_crystal_density_meas ?
_exptl_crystal_density_method 'not measured'
_exptl_crystal_description rod
_exptl_crystal_F_000 5536
_exptl_crystal_size_max 0.29
_exptl_crystal_size_mid 0.26
_exptl_crystal_size_min 0.12
_refine_diff_density_max 2.011
_refine_diff_density_min -0.867
_refine_diff_density_rms 0.097
_refine_ls_extinction_method none
_refine_ls_goodness_of_fit_ref 1.021
_refine_ls_hydrogen_treatment constr
_refine_ls_matrix_type full
_refine_ls_number_parameters 631
_refine_ls_number_reflns 10336
_refine_ls_number_restraints 0
_refine_ls_restrained_S_all 1.021
_refine_ls_R_factor_all 0.0441
_refine_ls_R_factor_gt 0.0306
_refine_ls_shift/su_max 0.001
_refine_ls_shift/su_mean 0.000
_refine_ls_structure_factor_coef Fsqd
_refine_ls_weighting_details 'calc w=1/[\s^2^(Fo^2^)+(0.0328P)^2^+26.0663P] where P=(Fo^2^+2Fc^2^)/3'
_refine_ls_weighting_scheme calc
_refine_ls_wR_factor_gt 0.0702
_refine_ls_wR_factor_ref 0.0767
_reflns_number_gt 8371
_reflns_number_total 10336
_reflns_threshold_expression >2sigma(I)
_cod_data_source_file ic034649rsi20030909_043419.cif
_cod_data_source_block dg57
_cod_depositor_comments
;
The following automatic conversions were performed:

'_symmetry_cell_setting' value 'Monoclinic' changed to 'monoclinic'
according to the built-in table from CIF Core dictionary named
'cif_core.dic' version 2.4.1 from 2010-06-29.

Automatic conversion script
Id: cif_fix_values 1646 2011-03-28 12:23:43Z adriana 

The following automatic conversions were performed:

'_exptl_crystal_density_meas' value 'none' was changed to '?' - the
value is perceived as not measured.

Automatic conversion script
Id: cif_fix_values 3008 2015-01-20 13:52:24Z robertas 
;
_cod_original_cell_volume 8528.7(12)
_cod_database_code 4312686

loop_
_symmetry_equiv_pos_as_xyz
'x, y, z'
'-x, y, -z+1/2'
'x+1/2, y+1/2, z'
'-x+1/2, y+1/2, -z+1/2'
'-x, -y, -z'
'x, -y, z-1/2'
'-x+1/2, -y+1/2, -z'
'x+1/2, -y+1/2, z-1/2'

loop_
_atom_site_label
_atom_site_type_symbol
_atom_site_fract_x
_atom_site_fract_y
_atom_site_fract_z
_atom_site_U_iso_or_equiv
_atom_site_adp_type
_atom_site_occupancy
_atom_site_symmetry_multiplicity
_atom_site_calc_flag
_atom_site_refinement_flags
_atom_site_disorder_assembly
_atom_site_disorder_group
Ag1 Ag 0.140477(6) 0.39500(2) 0.240005(14) 0.02969(6) Uani 1 1 d . . .
Ag2 Ag 0.114820(6) 0.413597(19) 0.037070(14) 0.02930(6) Uani 1 1 d . . .
Ag3 Ag 0.125222(6) 0.125961(19) 0.012255(15) 0.02999(6) Uani 1 1 d . . .
Ag4 Ag 0.121218(6) 0.10662(2) 0.216297(16) 0.03272(7) Uani 1 1 d . . .
O1 O 0.09415(5) 0.47801(18) 0.16484(13) 0.0300(5) Uani 1 1 d . . .
O2 O 0.09661(5) 0.27164(18) 0.24511(14) 0.0344(5) Uani 1 1 d . . .
O3 O 0.08567(5) 0.04062(18) 0.11104(13) 0.0317(5) Uani 1 1 d . . .
O4 O 0.08368(5) 0.25494(18) 0.04596(14) 0.0321(5) Uani 1 1 d . . .
O5 O 0.15974(5) 0.03979(18) 0.11091(13) 0.0318(5) Uani 1 1 d . . .
O6 O 0.16660(5) 0.22827(18) 0.21347(14) 0.0325(5) Uani 1 1 d . . .
O7 O 0.15579(5) 0.28347(18) 0.01114(14) 0.0324(5) Uani 1 1 d . . .
O8 O 0.16248(5) 0.46720(18) 0.11674(13) 0.0304(5) Uani 1 1 d . . .
C1 C 0.04489(8) 0.5712(3) 0.1721(2) 0.0366(8) Uani 1 1 d . . .
C2 C 0.06599(7) 0.4719(3) 0.19019(18) 0.0280(6) Uani 1 1 d . . .
C3 C 0.05179(7) 0.3912(3) 0.2349(2) 0.0312(7) Uani 1 1 d . . .
H3A H 0.0299 0.3996 0.2496 0.037 Uiso 1 1 calc R . .
C4 C 0.06795(7) 0.2988(3) 0.25926(18) 0.0290(6) Uani 1 1 d . . .
C5 C 0.04993(8) 0.2203(3) 0.3125(2) 0.0358(7) Uani 1 1 d . . .
C6 C 0.03592(9) -0.0499(3) 0.1132(2) 0.0428(8) Uani 1 1 d . . .
C7 C 0.05577(7) 0.0512(3) 0.09802(18) 0.0290(6) Uani 1 1 d . . .
C8 C 0.03872(7) 0.1394(3) 0.06731(19) 0.0310(7) Uani 1 1 d . . .
H8A H 0.0157 0.1358 0.0634 0.037 Uiso 1 1 calc R . .
C9 C 0.05391(7) 0.2324(3) 0.04217(18) 0.0285(6) Uani 1 1 d . . .
C10 C 0.03222(8) 0.3147(3) -0.0019(2) 0.0362(7) Uani 1 1 d . . .
C11 C 0.20740(8) -0.0567(3) 0.0893(2) 0.0381(8) Uani 1 1 d . . .
C12 C 0.18978(7) 0.0394(3) 0.12514(18) 0.0291(6) Uani 1 1 d . . .
C13 C 0.20849(8) 0.1097(3) 0.1726(2) 0.0313(7) Uani 1 1 d . . .
H13A H 0.2312 0.0976 0.1775 0.038 Uiso 1 1 calc R . .
C14 C 0.19565(7) 0.1966(3) 0.21335(19) 0.0300(7) Uani 1 1 d . . .
C15 C 0.21929(8) 0.2612(3) 0.2674(2) 0.0372(8) Uani 1 1 d . . .
C16 C 0.20117(8) 0.2396(3) -0.0650(2) 0.0325(7) Uani 1 1 d . . .
C17 C 0.18488(7) 0.3077(2) -0.00059(19) 0.0281(6) Uani 1 1 d . . .
C18 C 0.20322(7) 0.3886(3) 0.0359(2) 0.0310(7) Uani 1 1 d . . .
H18A H 0.2253 0.3952 0.0223 0.037 Uiso 1 1 calc R . .
C19 C 0.19073(7) 0.4608(2) 0.09166(19) 0.0288(6) Uani 1 1 d . . .
C20 C 0.21407(8) 0.5476(3) 0.1244(2) 0.0389(8) Uani 1 1 d . . .
C21 C 0.11292(10) -0.0225(3) -0.0838(2) 0.0444(9) Uani 1 1 d . . .
H21A H 0.1100 -0.0685 -0.0388 0.053 Uiso 1 1 calc R . .
C22 C 0.08955(10) 0.0527(3) -0.1053(2) 0.0439(9) Uani 1 1 d . . .
H22A H 0.0705 0.0582 -0.0744 0.053 Uiso 1 1 calc R . .
C23 C 0.09353(10) 0.1202(3) -0.1716(2) 0.0432(9) Uani 1 1 d . . .
H23A H 0.0774 0.1717 -0.1849 0.052 Uiso 1 1 calc R . .
C24 C 0.12082(9) 0.1131(3) -0.2183(2) 0.0379(8) Uani 1 1 d . . .
C25 C 0.14455(9) 0.0382(3) -0.1954(2) 0.0369(8) Uani 1 1 d . . .
H25A H 0.1637 0.0333 -0.2258 0.044 Uiso 1 1 calc R . .
C26 C 0.14078(10) -0.0291(3) -0.1294(2) 0.0432(9) Uani 1 1 d . . .
H26A H 0.1572 -0.0796 -0.1154 0.052 Uiso 1 1 calc R . .
C27 C 0.12540(12) 0.1847(3) -0.2907(2) 0.0532(10) Uani 1 1 d . . .
H27A H 0.1066 0.2319 -0.2975 0.080 Uiso 1 1 calc R . .
H27B H 0.1275 0.1413 -0.3398 0.080 Uiso 1 1 calc R . .
H27C H 0.1450 0.2275 -0.2819 0.080 Uiso 1 1 calc R . .
C28 C 0.10239(9) 0.5544(3) -0.06311(19) 0.0358(7) Uani 1 1 d . . .
H28A H 0.0826 0.5709 -0.0377 0.043 Uiso 1 1 calc R . .
C29 C 0.10326(10) 0.4713(3) -0.1193(2) 0.0427(9) Uani 1 1 d . . .
H29A H 0.0842 0.4313 -0.1316 0.051 Uiso 1 1 calc R . .
C30 C 0.13197(12) 0.4470(3) -0.1571(2) 0.0507(10) Uani 1 1 d . . .
H30A H 0.1327 0.3902 -0.1951 0.061 Uiso 1 1 calc R . .
C31 C 0.15945(10) 0.5058(3) -0.1391(2) 0.0496(10) Uani 1 1 d . . .
H31A H 0.1791 0.4895 -0.1649 0.060 Uiso 1 1 calc R . .
C32 C 0.15850(10) 0.5887(3) -0.0833(2) 0.0468(9) Uani 1 1 d . . .
H32A H 0.1776 0.6291 -0.0719 0.056 Uiso 1 1 calc R . .
C33 C 0.13023(9) 0.6137(3) -0.0439(2) 0.0389(8) Uani 1 1 d . . .
C34 C 0.12917(13) 0.7003(3) 0.0192(3) 0.0641(12) Uani 1 1 d . . .
H34A H 0.1505 0.7339 0.0250 0.096 Uiso 1 1 calc R . .
H34B H 0.1232 0.6696 0.0715 0.096 Uiso 1 1 calc R . .
H34C H 0.1130 0.7537 0.0023 0.096 Uiso 1 1 calc R . .
F1 F 0.04761(7) 0.63964(19) 0.23399(15) 0.0613(7) Uani 1 1 d . . .
F2 F 0.01345(5) 0.5482(2) 0.16255(16) 0.0558(6) Uani 1 1 d . . .
F3 F 0.05363(6) 0.62165(19) 0.10581(14) 0.0544(6) Uani 1 1 d . . .
F4 F 0.05116(6) 0.12188(18) 0.28221(15) 0.0562(6) Uani 1 1 d . . .
F5 F 0.01885(5) 0.2440(2) 0.32207(16) 0.0625(7) Uani 1 1 d . . .
F6 F 0.06369(6) 0.21578(19) 0.38688(13) 0.0536(6) Uani 1 1 d . . .
F7 F 0.00423(6) -0.0358(2) 0.1098(2) 0.0807(9) Uani 1 1 d . . .
F8 F 0.04150(9) -0.1197(2) 0.0548(2) 0.0962(11) Uani 1 1 d . . .
F9 F 0.04369(8) -0.0947(2) 0.18203(19) 0.0892(11) Uani 1 1 d . . .
F10 F 0.03499(7) 0.3029(2) -0.08221(14) 0.0636(7) Uani 1 1 d . . .
F11 F 0.00117(5) 0.3071(2) 0.01369(17) 0.0630(7) Uani 1 1 d . . .
F12 F 0.04147(6) 0.41450(17) 0.01574(16) 0.0521(6) Uani 1 1 d . . .
F13 F 0.23902(6) -0.0404(2) 0.08054(18) 0.0721(8) Uani 1 1 d . . .
F14 F 0.20492(7) -0.1395(2) 0.13796(17) 0.0709(8) Uani 1 1 d . . .
F15 F 0.19530(7) -0.0847(2) 0.01767(15) 0.0658(7) Uani 1 1 d . . .
F16 F 0.21497(6) 0.2364(2) 0.34549(13) 0.0576(6) Uani 1 1 d . . .
F17 F 0.25026(5) 0.2448(2) 0.25223(15) 0.0579(7) Uani 1 1 d . . .
F18 F 0.21379(5) 0.36575(17) 0.26034(15) 0.0501(6) Uani 1 1 d . . .
F19 F 0.18521(6) 0.2472(2) -0.13627(13) 0.0536(6) Uani 1 1 d . . .
F20 F 0.23169(5) 0.2658(2) -0.07823(15) 0.0578(7) Uani 1 1 d . . .
F21 F 0.20128(7) 0.13728(18) -0.04470(15) 0.0619(7) Uani 1 1 d . . .
F22 F 0.21441(7) 0.62929(19) 0.07369(17) 0.0675(8) Uani 1 1 d . . .
F23 F 0.20524(6) 0.5837(2) 0.19618(15) 0.0646(7) Uani 1 1 d . . .
F24 F 0.24457(5) 0.5145(2) 0.13349(17) 0.0637(7) Uani 1 1 d . . .

loop_
_atom_site_aniso_label
_atom_site_aniso_U_11
_atom_site_aniso_U_22
_atom_site_aniso_U_33
_atom_site_aniso_U_23
_atom_site_aniso_U_13
_atom_site_aniso_U_12
Ag1 0.02606(12) 0.03214(13) 0.03094(12) -0.00073(9) 0.00212(9) 0.00260(9)
Ag2 0.02758(12) 0.02849(13) 0.03197(13) 0.00114(9) 0.00314(9) -0.00065(9)
Ag3 0.02897(12) 0.02790(13) 0.03304(13) 0.00138(9) 0.00020(9) -0.00042(9)
Ag4 0.02878(12) 0.03081(13) 0.03869(14) -0.00357(10) 0.00302(10) -0.00144(10)
O1 0.0247(10) 0.0341(12) 0.0315(11) 0.0017(9) 0.0051(9) 0.0019(9)
O2 0.0244(11) 0.0324(13) 0.0466(13) 0.0027(10) 0.0034(9) 0.0058(9)
O3 0.0279(11) 0.0338(13) 0.0331(12) -0.0002(9) -0.0034(9) -0.0006(9)
O4 0.0223(10) 0.0301(12) 0.0438(13) -0.0005(10) 0.0012(9) -0.0032(9)
O5 0.0265(11) 0.0349(13) 0.0338(12) 0.0041(10) -0.0002(9) 0.0016(9)
O6 0.0221(10) 0.0288(12) 0.0467(13) -0.0013(10) 0.0030(9) 0.0041(9)
O7 0.0218(10) 0.0306(12) 0.0450(13) -0.0004(10) 0.0052(9) -0.0024(9)
O8 0.0258(11) 0.0328(12) 0.0330(11) -0.0018(9) 0.0062(9) -0.0014(9)
C1 0.0342(17) 0.0387(19) 0.0373(18) 0.0073(15) 0.0052(14) 0.0093(15)
C2 0.0226(14) 0.0346(17) 0.0268(15) -0.0007(12) 0.0008(12) 0.0063(12)
C3 0.0203(14) 0.0372(18) 0.0364(17) 0.0038(14) 0.0050(12) 0.0042(13)
C4 0.0252(15) 0.0330(17) 0.0287(15) -0.0004(13) 0.0016(12) 0.0009(13)
C5 0.0322(17) 0.039(2) 0.0361(18) 0.0068(15) 0.0036(14) 0.0037(14)
C6 0.041(2) 0.039(2) 0.048(2) 0.0071(17) -0.0046(16) -0.0097(16)
C7 0.0291(15) 0.0324(17) 0.0256(15) -0.0012(12) 0.0004(12) -0.0051(13)
C8 0.0211(14) 0.0373(18) 0.0345(17) -0.0006(14) -0.0007(12) -0.0056(13)
C9 0.0248(14) 0.0322(17) 0.0285(15) -0.0011(12) 0.0009(12) 0.0016(12)
C10 0.0304(16) 0.0375(19) 0.0407(18) 0.0022(15) -0.0001(14) -0.0004(14)
C11 0.0351(18) 0.0359(19) 0.0431(19) -0.0025(15) -0.0005(15) 0.0047(15)
C12 0.0281(15) 0.0315(17) 0.0279(15) 0.0045(13) 0.0036(12) 0.0044(13)
C13 0.0230(14) 0.0344(18) 0.0364(17) 0.0004(13) -0.0012(12) 0.0075(13)
C14 0.0247(14) 0.0317(17) 0.0334(16) 0.0035(13) -0.0007(12) 0.0016(13)
C15 0.0297(16) 0.0380(19) 0.044(2) -0.0059(15) -0.0033(14) 0.0074(14)
C16 0.0285(15) 0.0333(18) 0.0360(17) -0.0005(14) 0.0044(13) 0.0004(13)
C17 0.0252(14) 0.0281(16) 0.0310(15) 0.0041(12) 0.0027(12) 0.0026(12)
C18 0.0220(14) 0.0315(17) 0.0396(17) -0.0011(13) 0.0053(13) -0.0038(12)
C19 0.0271(15) 0.0271(16) 0.0323(16) 0.0009(12) 0.0015(12) -0.0037(12)
C20 0.0350(18) 0.0364(19) 0.045(2) -0.0063(16) 0.0038(15) -0.0091(15)
C21 0.071(3) 0.034(2) 0.0279(17) -0.0028(14) -0.0012(17) -0.0097(18)
C22 0.049(2) 0.049(2) 0.0335(18) -0.0120(16) 0.0047(16) -0.0094(18)
C23 0.048(2) 0.045(2) 0.0360(19) -0.0116(16) -0.0036(16) 0.0069(17)
C24 0.056(2) 0.0305(18) 0.0269(16) -0.0058(13) -0.0022(15) -0.0017(16)
C25 0.0415(19) 0.0387(19) 0.0303(17) -0.0093(14) -0.0010(14) -0.0041(15)
C26 0.060(2) 0.035(2) 0.0341(18) -0.0055(15) -0.0117(17) 0.0024(17)
C27 0.085(3) 0.041(2) 0.0344(19) 0.0006(16) 0.002(2) -0.002(2)
C28 0.0431(19) 0.0361(18) 0.0284(16) 0.0112(14) 0.0047(14) 0.0044(15)
C29 0.055(2) 0.037(2) 0.0351(18) 0.0067(15) -0.0106(16) -0.0043(17)
C30 0.083(3) 0.041(2) 0.0286(18) -0.0017(16) -0.0007(19) 0.015(2)
C31 0.055(2) 0.060(3) 0.0351(19) 0.0193(18) 0.0134(17) 0.020(2)
C32 0.044(2) 0.052(2) 0.045(2) 0.0200(18) 0.0026(17) -0.0063(18)
C33 0.053(2) 0.0331(19) 0.0307(17) 0.0094(14) 0.0018(15) -0.0009(16)
C34 0.099(4) 0.040(2) 0.052(3) -0.0059(19) -0.004(2) -0.002(2)
F1 0.0841(18) 0.0432(14) 0.0564(14) -0.0095(11) -0.0018(13) 0.0248(13)
F2 0.0278(10) 0.0607(15) 0.0788(16) 0.0222(13) 0.0017(10) 0.0154(10)
F3 0.0547(14) 0.0564(15) 0.0527(13) 0.0269(11) 0.0120(11) 0.0173(11)
F4 0.0741(17) 0.0385(13) 0.0566(14) 0.0031(10) 0.0123(12) -0.0165(11)
F5 0.0351(11) 0.0733(17) 0.0802(17) 0.0358(14) 0.0214(11) 0.0055(12)
F6 0.0686(15) 0.0569(15) 0.0349(11) 0.0110(10) -0.0026(10) -0.0013(12)
F7 0.0390(13) 0.0677(18) 0.135(3) 0.0368(18) 0.0010(15) -0.0212(12)
F8 0.122(3) 0.0563(18) 0.112(3) -0.0330(17) 0.027(2) -0.0430(18)
F9 0.097(2) 0.084(2) 0.084(2) 0.0551(17) -0.0297(18) -0.0407(17)
F10 0.0813(18) 0.0712(17) 0.0375(12) 0.0078(12) -0.0121(12) 0.0179(14)
F11 0.0252(10) 0.0660(16) 0.0978(19) 0.0312(14) -0.0007(11) 0.0072(10)
F12 0.0485(13) 0.0326(12) 0.0746(16) 0.0041(11) -0.0101(12) 0.0037(10)
F13 0.0380(13) 0.0726(18) 0.107(2) -0.0421(16) 0.0168(13) 0.0075(12)
F14 0.097(2) 0.0415(14) 0.0751(18) 0.0122(13) 0.0115(15) 0.0274(14)
F15 0.0780(18) 0.0648(17) 0.0535(15) -0.0273(12) -0.0167(13) 0.0212(14)
F16 0.0705(16) 0.0649(16) 0.0369(12) -0.0056(11) -0.0079(11) 0.0054(13)
F17 0.0239(9) 0.0733(17) 0.0759(16) -0.0331(13) -0.0077(10) 0.0043(10)
F18 0.0437(12) 0.0354(12) 0.0704(15) -0.0075(11) -0.0132(11) -0.0013(9)
F19 0.0572(13) 0.0637(15) 0.0393(12) -0.0144(11) -0.0079(10) 0.0134(12)
F20 0.0346(11) 0.0785(18) 0.0614(14) -0.0279(13) 0.0187(10) -0.0075(11)
F21 0.0885(19) 0.0324(12) 0.0663(16) 0.0034(11) 0.0286(14) 0.0181(12)
F22 0.087(2) 0.0421(14) 0.0727(17) 0.0079(12) -0.0097(15) -0.0297(13)
F23 0.0659(16) 0.0702(17) 0.0585(15) -0.0331(13) 0.0137(12) -0.0271(13)
F24 0.0352(12) 0.0616(16) 0.094(2) -0.0235(14) -0.0067(12) -0.0116(11)

loop_
_atom_type_symbol
_atom_type_description
_atom_type_scat_dispersion_real
_atom_type_scat_dispersion_imag
_atom_type_scat_source
C C 0.0033 0.0016 'International Tables Vol C Tables 4.2.6.8 and 6.1.1.4'
H H 0.0000 0.0000 'International Tables Vol C Tables 4.2.6.8 and 6.1.1.4'
O O 0.0106 0.0060 'International Tables Vol C Tables 4.2.6.8 and 6.1.1.4'
F F 0.0171 0.0103 'International Tables Vol C Tables 4.2.6.8 and 6.1.1.4'
Ag Ag -0.8971 1.1015 'International Tables Vol C Tables 4.2.6.8 and 6.1.1.4'

loop_
_geom_angle_atom_site_label_1
_geom_angle_atom_site_label_2
_geom_angle_atom_site_label_3
_geom_angle
_geom_angle_site_symmetry_1
_geom_angle_site_symmetry_3
_geom_angle_publ_flag
O2 Ag1 O6 77.57(7) . . ?
O2 Ag1 O8 125.23(8) . . ?
O6 Ag1 O8 89.60(8) . . ?
O2 Ag1 C31 121.67(11) . 6_566 ?
O6 Ag1 C31 117.17(13) . 6_566 ?
O8 Ag1 C31 111.64(11) . 6_566 ?
O2 Ag1 O1 73.53(7) . . ?
O6 Ag1 O1 128.39(7) . . ?
O8 Ag1 O1 74.21(7) . . ?
C31 Ag1 O1 114.35(12) 6_566 . ?
O2 Ag1 C30 110.51(11) . 6_566 ?
O6 Ag1 C30 147.35(11) . 6_566 ?
O8 Ag1 C30 108.36(10) . 6_566 ?
C31 Ag1 C30 31.12(14) 6_566 6_566 ?
O1 Ag1 C30 83.50(11) . 6_566 ?
O4 Ag2 O7 79.88(7) . . ?
O4 Ag2 O8 129.07(7) . . ?
O7 Ag2 O8 73.82(7) . . ?
O4 Ag2 O1 91.23(8) . . ?
O7 Ag2 O1 130.43(8) . . ?
O8 Ag2 O1 74.98(7) . . ?
O4 Ag2 C28 122.83(10) . . ?
O7 Ag2 C28 120.32(10) . . ?
O8 Ag2 C28 108.09(10) . . ?
O1 Ag2 C28 105.51(10) . . ?
O4 Ag2 C29 101.76(10) . . ?
O7 Ag2 C29 96.82(10) . . ?
O8 Ag2 C29 123.81(10) . . ?
O1 Ag2 C29 132.62(10) . . ?
C28 Ag2 C29 30.94(11) . . ?
O7 Ag3 O5 94.51(8) . . ?
O7 Ag3 O4 79.77(7) . . ?
O5 Ag3 O4 123.86(8) . . ?
O7 Ag3 C21 136.63(11) . . ?
O5 Ag3 C21 101.36(11) . . ?
O4 Ag3 C21 120.84(11) . . ?
O7 Ag3 C22 126.38(11) . . ?
O5 Ag3 C22 131.77(11) . . ?
O4 Ag3 C22 91.09(11) . . ?
C21 Ag3 C22 31.84(13) . . ?
O7 Ag3 O3 135.08(7) . . ?
O5 Ag3 O3 76.02(7) . . ?
O4 Ag3 O3 70.69(7) . . ?
C21 Ag3 O3 88.11(10) . . ?
C22 Ag3 O3 88.02(10) . . ?
O7 Ag3 Ag4 96.39(6) . . ?
O5 Ag3 Ag4 48.50(5) . . ?
O4 Ag3 Ag4 76.42(5) . . ?
C21 Ag3 Ag4 124.22(9) . . ?
C22 Ag3 Ag4 132.78(9) . . ?
O3 Ag3 Ag4 44.79(5) . . ?
O2 Ag4 O3 101.09(8) . . ?
O2 Ag4 O6 77.69(7) . . ?
O3 Ag4 O6 131.73(8) . . ?
O2 Ag4 C25 132.99(10) . 6_556 ?
O3 Ag4 C25 112.67(10) . 6_556 ?
O6 Ag4 C25 100.76(10) . 6_556 ?
O2 Ag4 O5 135.34(8) . . ?
O3 Ag4 O5 76.86(7) . . ?
O6 Ag4 O5 72.17(7) . . ?
C25 Ag4 O5 85.26(10) 6_556 . ?
O2 Ag4 Ag3 99.82(6) . . ?
O3 Ag4 Ag3 49.51(5) . . ?
O6 Ag4 Ag3 82.74(6) . . ?
C25 Ag4 Ag3 126.86(8) 6_556 . ?
O5 Ag4 Ag3 44.91(5) . . ?
C2 O1 Ag2 128.5(2) . . ?
C2 O1 Ag1 121.32(19) . . ?
Ag2 O1 Ag1 90.28(7) . . ?
C4 O2 Ag4 133.4(2) . . ?
C4 O2 Ag1 123.2(2) . . ?
Ag4 O2 Ag1 103.42(8) . . ?
C7 O3 Ag4 131.9(2) . . ?
C7 O3 Ag3 119.26(19) . . ?
Ag4 O3 Ag3 85.70(7) . . ?
C9 O4 Ag2 135.5(2) . . ?
C9 O4 Ag3 122.0(2) . . ?
Ag2 O4 Ag3 99.14(7) . . ?
C12 O5 Ag3 134.0(2) . . ?
C12 O5 Ag4 120.8(2) . . ?
Ag3 O5 Ag4 86.59(7) . . ?
C14 O6 Ag1 134.9(2) . . ?
C14 O6 Ag4 122.4(2) . . ?
Ag1 O6 Ag4 101.30(7) . . ?
C17 O7 Ag3 136.1(2) . . ?
C17 O7 Ag2 122.9(2) . . ?
Ag3 O7 Ag2 101.06(8) . . ?
C19 O8 Ag1 128.9(2) . . ?
C19 O8 Ag2 123.5(2) . . ?
Ag1 O8 Ag2 91.68(7) . . ?
F3 C1 F2 107.2(3) . . ?
F3 C1 F1 107.5(3) . . ?
F2 C1 F1 106.8(3) . . ?
F3 C1 C2 112.3(3) . . ?
F2 C1 C2 112.9(3) . . ?
F1 C1 C2 109.9(3) . . ?
O1 C2 C3 129.2(3) . . ?
O1 C2 C1 114.3(3) . . ?
C3 C2 C1 116.5(3) . . ?
C4 C3 C2 123.6(3) . . ?
O2 C4 C3 128.2(3) . . ?
O2 C4 C5 114.0(3) . . ?
C3 C4 C5 117.8(3) . . ?
F5 C5 F6 106.6(3) . . ?
F5 C5 F4 107.5(3) . . ?
F6 C5 F4 106.4(3) . . ?
F5 C5 C4 114.3(3) . . ?
F6 C5 C4 110.6(3) . . ?
F4 C5 C4 111.2(3) . . ?
F9 C6 F7 108.2(3) . . ?
F9 C6 F8 107.5(4) . . ?
F7 C6 F8 104.6(3) . . ?
F9 C6 C7 112.5(3) . . ?
F7 C6 C7 114.5(3) . . ?
F8 C6 C7 109.0(3) . . ?
O3 C7 C8 128.8(3) . . ?
O3 C7 C6 114.3(3) . . ?
C8 C7 C6 116.7(3) . . ?
C9 C8 C7 123.0(3) . . ?
O4 C9 C8 128.3(3) . . ?
O4 C9 C10 115.1(3) . . ?
C8 C9 C10 116.4(3) . . ?
F11 C10 F10 107.3(3) . . ?
F11 C10 F12 107.3(3) . . ?
F10 C10 F12 106.6(3) . . ?
F11 C10 C9 114.5(3) . . ?
F10 C10 C9 109.0(3) . . ?
F12 C10 C9 111.8(3) . . ?
F15 C11 F14 107.3(3) . . ?
F15 C11 F13 106.9(3) . . ?
F14 C11 F13 106.3(3) . . ?
F15 C11 C12 112.5(3) . . ?
F14 C11 C12 110.0(3) . . ?
F13 C11 C12 113.4(3) . . ?
O5 C12 C13 128.9(3) . . ?
O5 C12 C11 114.1(3) . . ?
C13 C12 C11 116.8(3) . . ?
C14 C13 C12 123.5(3) . . ?
O6 C14 C13 128.5(3) . . ?
O6 C14 C15 114.8(3) . . ?
C13 C14 C15 116.7(3) . . ?
F17 C15 F18 107.3(3) . . ?
F17 C15 F16 107.6(3) . . ?
F18 C15 F16 106.5(3) . . ?
F17 C15 C14 114.2(3) . . ?
F18 C15 C14 111.5(3) . . ?
F16 C15 C14 109.4(3) . . ?
F20 C16 F21 106.6(3) . . ?
F20 C16 F19 106.5(3) . . ?
F21 C16 F19 106.8(3) . . ?
F20 C16 C17 114.4(3) . . ?
F21 C16 C17 111.4(3) . . ?
F19 C16 C17 110.7(3) . . ?
O7 C17 C18 128.2(3) . . ?
O7 C17 C16 114.3(3) . . ?
C18 C17 C16 117.5(3) . . ?
C17 C18 C19 123.3(3) . . ?
O8 C19 C18 128.6(3) . . ?
O8 C19 C20 114.7(3) . . ?
C18 C19 C20 116.7(3) . . ?
F22 C20 F23 107.7(3) . . ?
F22 C20 F24 106.6(3) . . ?
F23 C20 F24 107.0(3) . . ?
F22 C20 C19 110.4(3) . . ?
F23 C20 C19 111.6(3) . . ?
F24 C20 C19 113.3(3) . . ?
C22 C21 C26 118.8(3) . . ?
C22 C21 Ag3 77.2(2) . . ?
C26 C21 Ag3 103.4(2) . . ?
C21 C22 C23 121.0(4) . . ?
C21 C22 Ag3 71.0(2) . . ?
C23 C22 Ag3 106.9(2) . . ?
C24 C23 C22 120.7(4) . . ?
C23 C24 C25 117.8(3) . . ?
C23 C24 C27 121.5(4) . . ?
C25 C24 C27 120.7(4) . . ?
C26 C25 C24 121.7(3) . . ?
C26 C25 Ag4 87.7(2) . 6 ?
C24 C25 Ag4 94.5(2) . 6 ?
C25 C26 C21 119.8(4) . . ?
C29 C28 C33 120.7(3) . . ?
C29 C28 Ag2 84.0(2) . . ?
C33 C28 Ag2 94.5(2) . . ?
C30 C29 C28 120.0(4) . . ?
C30 C29 Ag2 103.8(2) . . ?
C28 C29 Ag2 65.09(18) . . ?
C31 C30 C29 119.6(4) . . ?
C31 C30 Ag1 67.0(2) . 6_565 ?
C29 C30 Ag1 104.7(2) . 6_565 ?
C30 C31 C32 120.3(4) . . ?
C30 C31 Ag1 81.9(2) . 6_565 ?
C32 C31 Ag1 97.9(2) . 6_565 ?
C33 C32 C31 121.3(4) . . ?
C32 C33 C28 118.1(4) . . ?
C32 C33 C34 121.9(4) . . ?
C28 C33 C34 120.0(4) . . ?

loop_
_geom_bond_atom_site_label_1
_geom_bond_atom_site_label_2
_geom_bond_distance
_geom_bond_site_symmetry_2
_geom_bond_publ_flag
Ag1 O2 2.388(2) . ?
Ag1 O6 2.403(2) . ?
Ag1 O8 2.423(2) . ?
Ag1 C31 2.455(4) 6_566 ?
Ag1 O1 2.475(2) . ?
Ag1 C30 2.640(4) 6_566 ?
Ag2 O4 2.380(2) . ?
Ag2 O7 2.400(2) . ?
Ag2 O8 2.425(2) . ?
Ag2 O1 2.431(2) . ?
Ag2 C28 2.462(3) . ?
Ag2 C29 2.699(3) . ?
Ag3 O7 2.348(2) . ?
Ag3 O5 2.386(2) . ?
Ag3 O4 2.436(2) . ?
Ag3 C21 2.487(3) . ?
Ag3 C22 2.565(4) . ?
Ag3 O3 2.572(2) . ?
Ag3 Ag4 3.3733(4) . ?
Ag4 O2 2.364(2) . ?
Ag4 O3 2.383(2) . ?
Ag4 O6 2.420(2) . ?
Ag4 C25 2.503(3) 6_556 ?
Ag4 O5 2.531(2) . ?
O1 C2 1.249(4) . ?
O2 C4 1.259(4) . ?
O3 C7 1.253(4) . ?
O4 C9 1.261(4) . ?
O5 C12 1.255(4) . ?
O6 C14 1.263(4) . ?
O7 C17 1.259(4) . ?
O8 C19 1.251(4) . ?
C1 F3 1.322(4) . ?
C1 F2 1.334(4) . ?
C1 F1 1.335(4) . ?
C1 C2 1.545(4) . ?
C2 C3 1.393(4) . ?
C3 C4 1.392(4) . ?
C4 C5 1.528(5) . ?
C5 F5 1.331(4) . ?
C5 F6 1.334(4) . ?
C5 F4 1.335(4) . ?
C6 F9 1.296(4) . ?
C6 F7 1.319(4) . ?
C6 F8 1.326(5) . ?
C6 C7 1.536(5) . ?
C7 C8 1.400(5) . ?
C8 C9 1.395(4) . ?
C9 C10 1.536(4) . ?
C10 F11 1.319(4) . ?
C10 F10 1.337(4) . ?
C10 F12 1.340(4) . ?
C11 F15 1.313(4) . ?
C11 F14 1.319(4) . ?
C11 F13 1.333(4) . ?
C11 C12 1.537(5) . ?
C12 C13 1.396(5) . ?
C13 C14 1.395(4) . ?
C14 C15 1.531(5) . ?
C15 F17 1.326(4) . ?
C15 F18 1.339(4) . ?
C15 F16 1.339(4) . ?
C16 F20 1.327(4) . ?
C16 F21 1.328(4) . ?
C16 F19 1.330(4) . ?
C16 C17 1.533(4) . ?
C17 C18 1.393(4) . ?
C18 C19 1.399(4) . ?
C19 C20 1.542(4) . ?
C20 F22 1.323(4) . ?
C20 F23 1.326(4) . ?
C20 F24 1.330(4) . ?
C21 C22 1.388(6) . ?
C21 C26 1.395(6) . ?
C22 C23 1.396(5) . ?
C23 C24 1.386(5) . ?
C24 C25 1.402(5) . ?
C24 C27 1.509(5) . ?
C25 C26 1.388(5) . ?
C25 Ag4 2.503(3) 6 ?
C28 C29 1.396(5) . ?
C28 C33 1.398(5) . ?
C29 C30 1.389(6) . ?
C30 C31 1.378(6) . ?
C30 Ag1 2.640(4) 6_565 ?
C31 C32 1.391(6) . ?
C31 Ag1 2.455(4) 6_565 ?
C32 C33 1.388(5) . ?
C33 C34 1.506(5) . ?
